data_2238033
loop_
_publ_author_name
'Kannan, Piskala Subburaman'
'Yuvaraj, PanneerSelvam'
'Reddy, Boreddy Siva Rami'
'Raja, Rajamani'
'SubbiahPandi, Arunachalathevar'

_publ_section_title
;
 Methyl
 (3<i>S</i>,10b'<i>S</i>)-5-chloro-9'-fluoro-1-methyl-2-oxo-5'-phenyl-10b'<i>H</i>-spiro[indoline-3,1'-pyrazolo[3,2-<i>a</i>]isoquinoline]-2'-carboxylate
;
_journal_coeditor_code SU2581
_journal_issue 6
_journal_name_full 'Acta Crystallographica Section E'
_journal_page_first o823
_journal_page_last o824
_journal_paper_doi 10.1107/S1600536813011549
_journal_volume 69
_journal_year 2013
_chemical_formula_iupac 'C27 H19 Cl F N3 O3'
_chemical_formula_moiety 'C27 H19 Cl F N3 O3'
_chemical_formula_sum 'C27 H19 Cl F N3 O3'
_chemical_formula_weight 487.90
_chemical_name_systematic
'Methyl (3<i>S</i>,10b'<i>S</i>)-5-chloro-9'-fluoro-1-methyl-2-oxo-5'-phenyl-10b'<i>H</i>-spiro[indoline-3,1'-pyrazolo[3,2-<i>a</i>]isoquinoline]-2'-carboxylate'
_space_group_IT_number 15
_symmetry_cell_setting monoclinic
_symmetry_space_group_name_Hall '-C 2yc'
_symmetry_space_group_name_H-M 'C 1 2/c 1'
_atom_sites_solution_hydrogens geom
_atom_sites_solution_primary direct
_atom_sites_solution_secondary difmap
_audit_creation_method SHELXL-97
_cell_angle_alpha 90.00
_cell_angle_beta 112.9770(10)
_cell_angle_gamma 90.00
_cell_formula_units_Z 8
_cell_length_a 15.1203(3)
_cell_length_b 21.1088(5)
_cell_length_c 15.6334(3)
_cell_measurement_reflns_used 5703
_cell_measurement_temperature 293(2)
_cell_measurement_theta_max 28.29
_cell_measurement_theta_min 1.75
_cell_volume 4593.86(17)
_computing_cell_refinement 'SAINT (Bruker, 2008)'
_computing_data_collection 'APEX2 (Bruker, 2008)'
_computing_data_reduction 'SAINT (Bruker, 2008)'
_computing_molecular_graphics 'ORTEP-3 for Windows (Farrugia, 2012)'
_computing_publication_material 'SHELXL97 (Sheldrick, 2008) and PLATON (Spek, 2009)'
_computing_structure_refinement 'SHELXL97 (Sheldrick, 2008)'
_computing_structure_solution 'SHELXS97 (Sheldrick, 2008)'
_diffrn_ambient_temperature 293(2)
_diffrn_measured_fraction_theta_full 0.999
_diffrn_measured_fraction_theta_max 0.999
_diffrn_measurement_device_type 'Bruker SMART APEXII area-detector'
_diffrn_measurement_method '\w and \f scans'
_diffrn_radiation_monochromator graphite
_diffrn_radiation_source 'fine-focus sealed tube'
_diffrn_radiation_type MoK\a
_diffrn_radiation_wavelength 0.71073
_diffrn_reflns_av_R_equivalents 0.0276
_diffrn_reflns_av_sigmaI/netI 0.0232
_diffrn_reflns_limit_h_max 20
_diffrn_reflns_limit_h_min -19
_diffrn_reflns_limit_k_max 28
_diffrn_reflns_limit_k_min -26
_diffrn_reflns_limit_l_max 20
_diffrn_reflns_limit_l_min -20
_diffrn_reflns_number 22581
_diffrn_reflns_theta_full 28.29
_diffrn_reflns_theta_max 28.29
_diffrn_reflns_theta_min 1.75
_exptl_absorpt_coefficient_mu 0.210
_exptl_absorpt_correction_T_max 0.9591
_exptl_absorpt_correction_T_min 0.9396
_exptl_absorpt_correction_type multi-scan
_exptl_absorpt_process_details '(<i>SADABS</i>; Bruker, 2008)'
_exptl_crystal_colour Colourless
_exptl_crystal_density_diffrn 1.411
_exptl_crystal_density_method 'not measured'
_exptl_crystal_description Block
_exptl_crystal_F_000 2016
_exptl_crystal_size_max 0.30
_exptl_crystal_size_mid 0.25
_exptl_crystal_size_min 0.20
_refine_diff_density_max 0.254
_refine_diff_density_min -0.302
_refine_ls_extinction_method none
_refine_ls_goodness_of_fit_ref 1.031
_refine_ls_hydrogen_treatment constr
_refine_ls_matrix_type full
_refine_ls_number_parameters 318
_refine_ls_number_reflns 5703
_refine_ls_number_restraints 0
_refine_ls_restrained_S_all 1.031
_refine_ls_R_factor_all 0.0597
_refine_ls_R_factor_gt 0.0413
_refine_ls_shift/su_max 0.000
_refine_ls_shift/su_mean 0.000
_refine_ls_structure_factor_coef Fsqd
_refine_ls_weighting_details 'calc w=1/[\s^2^(Fo^2^)+(0.0562P)^2^+2.5788P] where P=(Fo^2^+2Fc^2^)/3'
_refine_ls_weighting_scheme calc
_refine_ls_wR_factor_gt 0.1073
_refine_ls_wR_factor_ref 0.1232
_reflns_number_gt 4241
_reflns_number_total 5703
_reflns_threshold_expression I>2sigma(I)
_cod_data_source_file su2581.cif
_cod_data_source_block I
_cod_original_cell_volume 4593.85(17)
_cod_original_sg_symbol_H-M 'C 2/c'
_cod_database_code 2238033
_cod_database_fobs_code 2238033

loop_
_symmetry_equiv_pos_as_xyz
'x, y, z'
'-x, y, -z+1/2'
'x+1/2, y+1/2, z'
'-x+1/2, y+1/2, -z+1/2'
'-x, -y, -z'
'x, -y, z-1/2'
'-x+1/2, -y+1/2, -z'
'x+1/2, -y+1/2, z-1/2'

loop_
_atom_site_type_symbol
_atom_site_label
_atom_site_fract_x
_atom_site_fract_y
_atom_site_fract_z
_atom_site_U_iso_or_equiv
_atom_site_adp_type
_atom_site_calc_flag
_atom_site_refinement_flags
_atom_site_occupancy
_atom_site_symmetry_multiplicity
C C1 -0.17222(12) 0.36693(8) 0.05994(11) 0.0504(4) Uani d . 1 1
C C2 -0.13286(15) 0.42416(9) 0.09683(14) 0.0633(5) Uani d . 1 1
H H2 -0.1682 0.4526 0.1162 0.076 Uiso calc R 1 1
C C3 -0.04086(15) 0.44005(9) 0.10548(14) 0.0640(5) Uani d . 1 1
H H3 -0.0137 0.4788 0.1306 0.077 Uiso calc R 1 1
C C4 0.00932(12) 0.39673(7) 0.07581(11) 0.0472(4) Uani d . 1 1
C C5 -0.03056(11) 0.33864(7) 0.03903(9) 0.0391(3) Uani d . 1 1
C C6 -0.12155(11) 0.32268(7) 0.03097(10) 0.0428(3) Uani d . 1 1
H H6 -0.1483 0.2837 0.0070 0.051 Uiso calc R 1 1
C C7 0.04406(10) 0.30004(7) 0.02057(9) 0.0374(3) Uani d . 1 1
C C8 0.13007(11) 0.34625(7) 0.04972(10) 0.0432(3) Uani d . 1 1
C C9 0.02260(11) 0.27304(7) -0.07765(10) 0.0380(3) Uani d . 1 1
H H9 0.0821 0.2753 -0.0885 0.046 Uiso calc R 1 1
C C10 -0.05599(11) 0.30133(7) -0.16069(10) 0.0390(3) Uani d . 1 1
C C11 -0.06588(13) 0.36633(8) -0.17251(11) 0.0499(4) Uani d . 1 1
H H11 -0.0280 0.3938 -0.1261 0.060 Uiso calc R 1 1
C C12 -0.13297(14) 0.38943(8) -0.25436(12) 0.0560(4) Uani d . 1 1
C C13 -0.19128(13) 0.35141(9) -0.32462(12) 0.0539(4) Uani d . 1 1
H H13 -0.2365 0.3687 -0.3787 0.065 Uiso calc R 1 1
C C14 -0.18089(11) 0.28690(8) -0.31272(11) 0.0465(4) Uani d . 1 1
H H14 -0.2198 0.2603 -0.3598 0.056 Uiso calc R 1 1
C C15 -0.11317(10) 0.26033(7) -0.23147(10) 0.0389(3) Uani d . 1 1
C C16 -0.09822(11) 0.19251(7) -0.22125(10) 0.0419(3) Uani d . 1 1
H H16 -0.1288 0.1667 -0.2726 0.050 Uiso calc R 1 1
C C17 -0.04200(11) 0.16548(7) -0.14060(10) 0.0396(3) Uani d . 1 1
C C18 -0.02320(12) 0.09669(7) -0.12735(11) 0.0444(3) Uani d . 1 1
C C19 0.06896(14) 0.07361(8) -0.08048(13) 0.0564(4) Uani d . 1 1
H H19 0.1201 0.1015 -0.0544 0.068 Uiso calc R 1 1
C C20 0.08479(18) 0.00873(10) -0.07247(16) 0.0731(6) Uani d . 1 1
H H20 0.1468 -0.0066 -0.0413 0.088 Uiso calc R 1 1
C C21 0.0103(2) -0.03290(10) -0.10988(17) 0.0782(7) Uani d . 1 1
H H21 0.0215 -0.0763 -0.1035 0.094 Uiso calc R 1 1
C C22 -0.0807(2) -0.01051(10) -0.15659(17) 0.0778(6) Uani d . 1 1
H H22 -0.1313 -0.0389 -0.1824 0.093 Uiso calc R 1 1
C C23 -0.09844(15) 0.05428(9) -0.16584(13) 0.0605(5) Uani d . 1 1
H H23 -0.1606 0.0691 -0.1978 0.073 Uiso calc R 1 1
C C24 0.06465(10) 0.23823(7) 0.07479(10) 0.0381(3) Uani d . 1 1
C C25 0.10235(11) 0.23704(8) 0.17662(10) 0.0438(3) Uani d . 1 1
C C26 0.14650(18) 0.17390(11) 0.31036(13) 0.0757(6) Uani d . 1 1
H H26A 0.2121 0.1879 0.3336 0.114 Uiso calc R 1 1
H H26B 0.1442 0.1306 0.3281 0.114 Uiso calc R 1 1
H H26C 0.1107 0.1998 0.3359 0.114 Uiso calc R 1 1
C C27 0.16737(16) 0.45421(10) 0.11482(18) 0.0786(6) Uani d . 1 1
H H27A 0.2259 0.4468 0.1060 0.118 Uiso calc R 1 1
H H27B 0.1814 0.4588 0.1799 0.118 Uiso calc R 1 1
H H27C 0.1375 0.4922 0.0828 0.118 Uiso calc R 1 1
N N1 0.00398(10) 0.20592(6) -0.06590(8) 0.0428(3) Uani d . 1 1
N N2 0.03649(9) 0.18827(6) 0.02346(8) 0.0406(3) Uani d . 1 1
N N3 0.10284(10) 0.40106(6) 0.07812(10) 0.0519(3) Uani d . 1 1
O O1 0.20707(8) 0.33595(6) 0.04558(8) 0.0542(3) Uani d . 1 1
O O2 0.12795(11) 0.28419(6) 0.22236(8) 0.0679(4) Uani d . 1 1
O O3 0.10528(9) 0.17891(6) 0.21056(8) 0.0561(3) Uani d . 1 1
Cl Cl1 -0.28762(4) 0.34823(3) 0.05025(4) 0.07239(17) Uani d . 1 1
F F1 -0.13982(11) 0.45332(5) -0.26685(8) 0.0889(4) Uani d . 1 1

loop_
_atom_site_aniso_label
_atom_site_aniso_U_11
_atom_site_aniso_U_22
_atom_site_aniso_U_33
_atom_site_aniso_U_12
_atom_site_aniso_U_13
_atom_site_aniso_U_23
C1 0.0494(9) 0.0546(9) 0.0479(8) 0.0061(7) 0.0196(7) -0.0052(7)
C2 0.0652(12) 0.0565(11) 0.0661(11) 0.0122(9) 0.0234(9) -0.0172(9)
C3 0.0694(13) 0.0430(9) 0.0703(12) 0.0002(8) 0.0171(10) -0.0204(8)
C4 0.0492(9) 0.0393(8) 0.0441(8) -0.0023(7) 0.0085(7) -0.0063(6)
C5 0.0443(8) 0.0356(7) 0.0335(7) 0.0010(6) 0.0111(6) -0.0034(5)
C6 0.0457(8) 0.0400(7) 0.0421(8) 0.0000(6) 0.0164(6) -0.0041(6)
C7 0.0373(7) 0.0363(7) 0.0356(7) -0.0032(6) 0.0108(6) -0.0029(5)
C8 0.0424(8) 0.0425(8) 0.0378(7) -0.0061(6) 0.0080(6) 0.0005(6)
C9 0.0397(7) 0.0380(7) 0.0359(7) -0.0041(6) 0.0144(6) -0.0034(5)
C10 0.0412(8) 0.0420(7) 0.0356(7) -0.0016(6) 0.0170(6) -0.0004(6)
C11 0.0630(10) 0.0433(8) 0.0394(8) -0.0029(7) 0.0157(7) -0.0006(6)
C12 0.0731(12) 0.0450(9) 0.0482(9) 0.0071(8) 0.0220(9) 0.0073(7)
C13 0.0524(10) 0.0635(11) 0.0414(8) 0.0107(8) 0.0134(7) 0.0082(7)
C14 0.0382(8) 0.0600(10) 0.0391(7) -0.0022(7) 0.0127(6) -0.0030(7)
C15 0.0366(7) 0.0461(8) 0.0363(7) -0.0014(6) 0.0167(6) -0.0021(6)
C16 0.0413(8) 0.0462(8) 0.0387(7) -0.0068(6) 0.0160(6) -0.0104(6)
C17 0.0424(8) 0.0391(7) 0.0399(7) -0.0038(6) 0.0189(6) -0.0083(6)
C18 0.0566(9) 0.0383(7) 0.0425(8) -0.0018(7) 0.0238(7) -0.0074(6)
C19 0.0611(11) 0.0460(9) 0.0634(11) 0.0044(8) 0.0256(9) -0.0029(8)
C20 0.0887(15) 0.0547(11) 0.0832(14) 0.0205(11) 0.0415(13) 0.0057(10)
C21 0.118(2) 0.0417(10) 0.0919(16) 0.0034(12) 0.0594(15) -0.0057(10)
C22 0.1026(18) 0.0479(11) 0.0902(16) -0.0224(11) 0.0456(14) -0.0230(10)
C23 0.0689(12) 0.0498(10) 0.0619(11) -0.0118(9) 0.0247(9) -0.0152(8)
C24 0.0382(7) 0.0378(7) 0.0375(7) 0.0009(6) 0.0141(6) -0.0009(5)
C25 0.0419(8) 0.0494(9) 0.0379(7) 0.0009(7) 0.0133(6) -0.0012(6)
C26 0.0905(16) 0.0884(15) 0.0405(9) 0.0013(12) 0.0171(10) 0.0156(9)
C27 0.0661(13) 0.0526(11) 0.0986(17) -0.0201(10) 0.0120(12) -0.0203(11)
N1 0.0552(8) 0.0337(6) 0.0348(6) -0.0014(5) 0.0122(5) -0.0025(5)
N2 0.0437(7) 0.0397(6) 0.0371(6) 0.0010(5) 0.0144(5) -0.0013(5)
N3 0.0491(8) 0.0403(7) 0.0564(8) -0.0105(6) 0.0097(6) -0.0086(6)
O1 0.0412(6) 0.0587(7) 0.0583(7) -0.0084(5) 0.0147(5) -0.0007(5)
O2 0.0896(10) 0.0578(8) 0.0428(6) -0.0015(7) 0.0112(6) -0.0112(6)
O3 0.0682(8) 0.0573(7) 0.0379(6) -0.0059(6) 0.0154(5) 0.0073(5)
Cl1 0.0575(3) 0.0824(4) 0.0885(4) 0.0046(2) 0.0407(3) -0.0143(3)
F1 0.1338(12) 0.0469(6) 0.0633(7) 0.0117(7) 0.0138(7) 0.0139(5)

loop_
_atom_type_symbol
_atom_type_description
_atom_type_scat_dispersion_real
_atom_type_scat_dispersion_imag
_atom_type_scat_source
C C 0.0033 0.0016 'International Tables Vol C Tables 4.2.6.8 and 6.1.1.4'
H H 0.0000 0.0000 'International Tables Vol C Tables 4.2.6.8 and 6.1.1.4'
N N 0.0061 0.0033 'International Tables Vol C Tables 4.2.6.8 and 6.1.1.4'
O O 0.0106 0.0060 'International Tables Vol C Tables 4.2.6.8 and 6.1.1.4'
Cl Cl 0.1484 0.1585 'International Tables Vol C Tables 4.2.6.8 and 6.1.1.4'
F F 0.0171 0.0103 'International Tables Vol C Tables 4.2.6.8 and 6.1.1.4'

loop_
_geom_angle_atom_site_label_1
_geom_angle_atom_site_label_2
_geom_angle_atom_site_label_3
_geom_angle
C2 C1 C6 121.66(17)
C2 C1 Cl1 119.58(13)
C6 C1 Cl1 118.76(13)
C1 C2 C3 120.61(16)
C1 C2 H2 119.7
C3 C2 H2 119.7
C4 C3 C2 118.03(16)
C4 C3 H3 121.0
C2 C3 H3 121.0
C3 C4 C5 121.20(16)
C3 C4 N3 129.00(15)
C5 C4 N3 109.79(14)
C6 C5 C4 120.81(14)
C6 C5 C7 130.34(13)
C4 C5 C7 108.66(13)
C5 C6 C1 117.69(14)
C5 C6 H6 121.2
C1 C6 H6 121.2
C5 C7 C24 111.26(11)
C5 C7 C8 102.06(12)
C24 C7 C8 114.32(12)
C5 C7 C9 120.38(12)
C24 C7 C9 98.91(11)
C8 C7 C9 110.56(12)
O1 C8 N3 126.20(15)
O1 C8 C7 125.94(14)
N3 C8 C7 107.83(13)
N1 C9 C10 111.48(12)
N1 C9 C7 101.95(11)
C10 C9 C7 120.01(12)
N1 C9 H9 107.6
C10 C9 H9 107.6
C7 C9 H9 107.6
C11 C10 C15 120.27(14)
C11 C10 C9 121.18(13)
C15 C10 C9 118.20(13)
C12 C11 C10 118.52(15)
C12 C11 H11 120.7
C10 C11 H11 120.7
F1 C12 C13 118.49(16)
F1 C12 C11 118.17(16)
C13 C12 C11 123.32(16)
C12 C13 C14 117.94(15)
C12 C13 H13 121.0
C14 C13 H13 121.0
C13 C14 C15 121.58(15)
C13 C14 H14 119.2
C15 C14 H14 119.2
C14 C15 C10 118.36(14)
C14 C15 C16 121.55(14)
C10 C15 C16 120.02(13)
C17 C16 C15 122.56(13)
C17 C16 H16 118.7
C15 C16 H16 118.7
C16 C17 N1 116.91(13)
C16 C17 C18 124.46(13)
N1 C17 C18 118.58(13)
C19 C18 C23 119.20(16)
C19 C18 C17 121.21(15)
C23 C18 C17 119.53(16)
C18 C19 C20 119.83(19)
C18 C19 H19 120.1
C20 C19 H19 120.1
C21 C20 C19 120.8(2)
C21 C20 H20 119.6
C19 C20 H20 119.6
C22 C21 C20 119.7(2)
C22 C21 H21 120.1
C20 C21 H21 120.1
C21 C22 C23 120.6(2)
C21 C22 H22 119.7
C23 C22 H22 119.7
C18 C23 C22 119.9(2)
C18 C23 H23 120.1
C22 C23 H23 120.1
N2 C24 C25 123.66(13)
N2 C24 C7 114.07(12)
C25 C24 C7 121.86(12)
O2 C25 O3 125.12(15)
O2 C25 C24 122.13(15)
O3 C25 C24 112.75(13)
O3 C26 H26A 109.5
O3 C26 H26B 109.5
H26A C26 H26B 109.5
O3 C26 H26C 109.5
H26A C26 H26C 109.5
H26B C26 H26C 109.5
N3 C27 H27A 109.5
N3 C27 H27B 109.5
H27A C27 H27B 109.5
N3 C27 H27C 109.5
H27A C27 H27C 109.5
H27B C27 H27C 109.5
N2 N1 C17 124.28(12)
N2 N1 C9 112.83(11)
C17 N1 C9 122.89(12)
C24 N2 N1 108.56(12)
C8 N3 C4 111.52(13)
C8 N3 C27 123.02(16)
C4 N3 C27 125.18(16)
C25 O3 C26 115.63(14)

loop_
_geom_bond_atom_site_label_1
_geom_bond_atom_site_label_2
_geom_bond_distance
C1 C2 1.370(3)
C1 C6 1.391(2)
C1 Cl1 1.7369(18)
C2 C3 1.385(3)
C2 H2 0.9300
C3 C4 1.379(2)
C3 H3 0.9300
C4 C5 1.388(2)
C4 N3 1.403(2)
C5 C6 1.374(2)
C5 C7 1.508(2)
C6 H6 0.9300
C7 C24 1.521(2)
C7 C8 1.545(2)
C7 C9 1.5489(19)
C8 O1 1.2107(19)
C8 N3 1.359(2)
C9 N1 1.4701(18)
C9 C10 1.500(2)
C9 H9 0.9800
C10 C11 1.385(2)
C10 C15 1.405(2)
C11 C12 1.375(2)
C11 H11 0.9300
C12 F1 1.361(2)
C12 C13 1.368(3)
C13 C14 1.375(2)
C13 H13 0.9300
C14 C15 1.400(2)
C14 H14 0.9300
C15 C16 1.448(2)
C16 C17 1.342(2)
C16 H16 0.9300
C17 N1 1.3935(18)
C17 C18 1.478(2)
C18 C19 1.385(2)
C18 C23 1.387(2)
C19 C20 1.388(3)
C19 H19 0.9300
C20 C21 1.367(3)
C20 H20 0.9300
C21 C22 1.366(4)
C21 H21 0.9300
C22 C23 1.390(3)
C22 H22 0.9300
C23 H23 0.9300
C24 N2 1.2926(18)
C24 C25 1.467(2)
C25 O2 1.1981(19)
C25 O3 1.3308(19)
C26 O3 1.440(2)
C26 H26A 0.9600
C26 H26B 0.9600
C26 H26C 0.9600
C27 N3 1.450(2)
C27 H27A 0.9600
C27 H27B 0.9600
C27 H27C 0.9600
N1 N2 1.3401(17)

loop_
_geom_hbond_atom_site_label_D
_geom_hbond_atom_site_label_H
_geom_hbond_atom_site_label_A
_geom_hbond_site_symmetry_A
_geom_hbond_distance_DH
_geom_hbond_distance_HA
_geom_hbond_distance_DA
_geom_hbond_angle_DHA
C27 H27B F1 5_565 0.96 2.52 3.226(3) 130
C14 H14 O1 8_455 0.93 2.50 3.402(2) 163

loop_
_geom_torsion_atom_site_label_1
_geom_torsion_atom_site_label_2
_geom_torsion_atom_site_label_3
_geom_torsion_atom_site_label_4
_geom_torsion
C6 C1 C2 C3 0.7(3)
Cl1 C1 C2 C3 179.82(16)
C1 C2 C3 C4 0.1(3)
C2 C3 C4 C5 -0.5(3)
C2 C3 C4 N3 -179.09(18)
C3 C4 C5 C6 0.1(2)
N3 C4 C5 C6 178.94(14)
C3 C4 C5 C7 -175.39(16)
N3 C4 C5 C7 3.42(17)
C4 C5 C6 C1 0.7(2)
C7 C5 C6 C1 175.11(15)
C2 C1 C6 C5 -1.1(2)
Cl1 C1 C6 C5 179.79(12)
C6 C5 C7 C24 -54.3(2)
C4 C5 C7 C24 120.63(13)
C6 C5 C7 C8 -176.67(15)
C4 C5 C7 C8 -1.71(15)
C6 C5 C7 C9 60.6(2)
C4 C5 C7 C9 -124.49(14)
C5 C7 C8 O1 -178.81(15)
C24 C7 C8 O1 60.97(19)
C9 C7 C8 O1 -49.6(2)
C5 C7 C8 N3 -0.59(15)
C24 C7 C8 N3 -120.82(14)
C9 C7 C8 N3 128.63(13)
C5 C7 C9 N1 -103.57(14)
C24 C7 C9 N1 17.58(13)
C8 C7 C9 N1 137.85(12)
C5 C7 C9 C10 20.10(19)
C24 C7 C9 C10 141.26(13)
C8 C7 C9 C10 -98.48(15)
N1 C9 C10 C11 164.24(13)
C7 C9 C10 C11 45.3(2)
N1 C9 C10 C15 -22.57(18)
C7 C9 C10 C15 -141.53(13)
C15 C10 C11 C12 0.4(2)
C9 C10 C11 C12 173.48(15)
C10 C11 C12 F1 -177.63(15)
C10 C11 C12 C13 0.6(3)
F1 C12 C13 C14 177.34(16)
C11 C12 C13 C14 -0.9(3)
C12 C13 C14 C15 0.1(2)
C13 C14 C15 C10 0.9(2)
C13 C14 C15 C16 -176.19(15)
C11 C10 C15 C14 -1.1(2)
C9 C10 C15 C14 -174.39(13)
C11 C10 C15 C16 175.96(14)
C9 C10 C15 C16 2.7(2)
C14 C15 C16 C17 -172.17(14)
C10 C15 C16 C17 10.8(2)
C15 C16 C17 N1 -1.3(2)
C15 C16 C17 C18 -178.81(14)
C16 C17 C18 C19 134.10(17)
N1 C17 C18 C19 -43.4(2)
C16 C17 C18 C23 -43.1(2)
N1 C17 C18 C23 139.34(16)
C23 C18 C19 C20 -0.1(3)
C17 C18 C19 C20 -177.38(16)
C18 C19 C20 C21 -0.4(3)
C19 C20 C21 C22 0.7(3)
C20 C21 C22 C23 -0.5(4)
C19 C18 C23 C22 0.3(3)
C17 C18 C23 C22 177.63(17)
C21 C22 C23 C18 0.0(3)
C5 C7 C24 N2 112.23(14)
C8 C7 C24 N2 -132.82(14)
C9 C7 C24 N2 -15.38(15)
C5 C7 C24 C25 -60.72(17)
C8 C7 C24 C25 54.23(18)
C9 C7 C24 C25 171.67(13)
N2 C24 C25 O2 179.97(16)
C7 C24 C25 O2 -7.8(2)
N2 C24 C25 O3 0.6(2)
C7 C24 C25 O3 172.85(13)
C16 C17 N1 N2 157.90(14)
C18 C17 N1 N2 -24.4(2)
C16 C17 N1 C9 -22.7(2)
C18 C17 N1 C9 155.05(14)
C10 C9 N1 N2 -146.49(12)
C7 C9 N1 N2 -17.24(16)
C10 C9 N1 C17 34.01(19)
C7 C9 N1 C17 163.25(13)
C25 C24 N2 N1 178.35(13)
C7 C24 N2 N1 5.55(17)
C17 N1 N2 C24 -172.44(14)
C9 N1 N2 C24 8.07(17)
O1 C8 N3 C4 -179.07(15)
C7 C8 N3 C4 2.72(18)
O1 C8 N3 C27 -4.9(3)
C7 C8 N3 C27 176.88(16)
C3 C4 N3 C8 174.74(18)
C5 C4 N3 C8 -3.95(19)
C3 C4 N3 C27 0.7(3)
C5 C4 N3 C27 -177.97(17)
O2 C25 O3 C26 -2.6(3)
C24 C25 O3 C26 176.75(16)
